data_4036911
loop_
_publ_author_name
'Garc\'ia-Iriepa, Cristina'
'Ernst, Hanna A.'
'Liang, Yu'
'Unterreiner, Andreas-Neil'
'Frutos, Luis Manuel'
'Sampedro, Diego'

_publ_section_title
;
 Study of Model Systems for Bilirubin and Bilin Chromophores:
 Determination and Modification of Thermal and Photochemical Properties.
;
_journal_issue 15
_journal_name_full 'The Journal of organic chemistry'
_journal_page_first 6292
_journal_page_last 6302
_journal_paper_doi 10.1021/acs.joc.6b00892
_journal_volume 81
_journal_year 2016
_chemical_formula_moiety 'C14 H16 N2 O'
_chemical_formula_sum 'C14 H16 N2 O'
_chemical_formula_weight 228.29
_space_group_IT_number 2
_space_group_name_Hall '-P 1'
_space_group_name_H-M_alt 'P -1'
_symmetry_cell_setting triclinic
_symmetry_space_group_name_Hall '-P 1'
_symmetry_space_group_name_H-M 'P -1'
_atom_sites_solution_hydrogens geom
_atom_sites_solution_primary direct
_atom_sites_solution_secondary difmap
_audit_creation_method SHELXL-97
_cell_angle_alpha 109.952(3)
_cell_angle_beta 90.003(5)
_cell_angle_gamma 99.279(4)
_cell_formula_units_Z 2
_cell_length_a 6.1867(3)
_cell_length_b 9.1457(8)
_cell_length_c 11.7230(10)
_cell_measurement_reflns_used 2570
_cell_measurement_temperature 173(2)
_cell_measurement_theta_max 0
_cell_measurement_theta_min 0
_cell_volume 614.25(8)
_computing_cell_refinement 'HKL Scalepack (Otwinowski & Minor 1997)'
_computing_data_collection 'Collect (Bruker AXS BV, 1997-2004)'
_computing_data_reduction 'HKL Denzo and Scalepack (Otwinowski & Minor 1997)'
_computing_molecular_graphics 'Ortep-3 for Windows (Farrugia, 1997)'
_computing_publication_material 'WinGX publication routines (Farrugia, 1999)'
_computing_structure_refinement 'SHELXL-97 (Sheldrick, 2008)'
_computing_structure_solution 'WinGX publication routines (Farrugia, 1999)'
_diffrn_ambient_temperature 173(2)
_diffrn_detector_area_resol_mean 9
_diffrn_measured_fraction_theta_full 0.987
_diffrn_measured_fraction_theta_max 0.987
_diffrn_measurement_device_type KappaCCD
_diffrn_measurement_method 'CCD rotation images, thick slices'
_diffrn_radiation_monochromator graphite
_diffrn_radiation_source 'fine-focus sealed tube'
_diffrn_radiation_type MoK\a
_diffrn_radiation_wavelength 0.71073
_diffrn_reflns_av_R_equivalents 0.0000
_diffrn_reflns_av_sigmaI/netI 0.0328
_diffrn_reflns_limit_h_max 7
_diffrn_reflns_limit_h_min 0
_diffrn_reflns_limit_k_max 11
_diffrn_reflns_limit_k_min -11
_diffrn_reflns_limit_l_max 15
_diffrn_reflns_limit_l_min -15
_diffrn_reflns_number 2779
_diffrn_reflns_theta_full 27.47
_diffrn_reflns_theta_max 27.47
_diffrn_reflns_theta_min 3.34
_exptl_absorpt_coefficient_mu 0.079
_exptl_absorpt_correction_T_max 1.0466
_exptl_absorpt_correction_T_min 0.8631
_exptl_absorpt_correction_type multi-scan
_exptl_absorpt_process_details
;
[c.f. r.h. blessing, acta cryst. (1995), a51, 33-38]
;
_exptl_crystal_colour yellow
_exptl_crystal_density_diffrn 1.234
_exptl_crystal_density_method 'not measured'
_exptl_crystal_description prism
_exptl_crystal_F_000 244
_exptl_crystal_size_max 0.60
_exptl_crystal_size_mid 0.45
_exptl_crystal_size_min 0.30
_refine_diff_density_max 0.242
_refine_diff_density_min -0.191
_refine_diff_density_rms 0.042
_refine_ls_extinction_method none
_refine_ls_goodness_of_fit_ref 1.034
_refine_ls_hydrogen_treatment mixed
_refine_ls_matrix_type full
_refine_ls_number_parameters 161
_refine_ls_number_reflns 2779
_refine_ls_number_restraints 0
_refine_ls_restrained_S_all 1.034
_refine_ls_R_factor_all 0.0620
_refine_ls_R_factor_gt 0.0438
_refine_ls_shift/su_max 0.000
_refine_ls_shift/su_mean 0.000
_refine_ls_structure_factor_coef Fsqd
_refine_ls_weighting_details 'calc w=1/[\s^2^(Fo^2^)+(0.0530P)^2^+0.1854P] where P=(Fo^2^+2Fc^2^)/3'
_refine_ls_weighting_scheme calc
_refine_ls_wR_factor_gt 0.1040
_refine_ls_wR_factor_ref 0.1137
_reflns_number_gt 2187
_reflns_number_total 2779
_reflns_threshold_expression >2\s(I)
_cod_data_source_file jo6b00892_si_004.cif
_cod_data_source_block import
_cod_database_code 4036911

loop_
_symmetry_equiv_pos_as_xyz
'x, y, z'
'-x, -y, -z'

loop_
_atom_site_label
_atom_site_type_symbol
_atom_site_fract_x
_atom_site_fract_y
_atom_site_fract_z
_atom_site_U_iso_or_equiv
_atom_site_adp_type
_atom_site_occupancy
_atom_site_symmetry_multiplicity
_atom_site_calc_flag
_atom_site_refinement_flags
C1 C -0.1975(2) 0.65437(18) 0.06969(13) 0.0331(3) Uani 1 1 d .
H1 H -0.1610 0.6248 -0.0110 0.040 Uiso 1 1 calc R
C2 C -0.3928(2) 0.70831(18) 0.09806(14) 0.0348(4) Uani 1 1 d .
H2 H -0.4865 0.7131 0.0379 0.042 Uiso 1 1 calc R
C3 C -0.4461(3) 0.7551(2) 0.21788(15) 0.0384(4) Uani 1 1 d .
H3 H -0.5761 0.7933 0.2401 0.046 Uiso 1 1 calc R
C4 C -0.3038(2) 0.74446(18) 0.30451(13) 0.0319(3) Uani 1 1 d .
H4 H -0.3352 0.7771 0.3861 0.038 Uiso 1 1 calc R
C5 C -0.1126(2) 0.68404(15) 0.26766(12) 0.0241(3) Uani 1 1 d .
C6 C 0.0433(2) 0.66449(15) 0.35604(12) 0.0239(3) Uani 1 1 d .
C7 C 0.1463(2) 0.81299(16) 0.45635(13) 0.0300(3) Uani 1 1 d .
H7A H 0.2406 0.7871 0.5090 0.045 Uiso 1 1 calc R
H7B H 0.0333 0.8630 0.5022 0.045 Uiso 1 1 calc R
H7C H 0.2306 0.8836 0.4219 0.045 Uiso 1 1 calc R
C8 C 0.0912(2) 0.52123(15) 0.34325(11) 0.0233(3) Uani 1 1 d .
C9 C -0.0130(2) 0.36195(15) 0.26259(12) 0.0247(3) Uani 1 1 d .
C10 C 0.0965(2) 0.25535(15) 0.28219(12) 0.0255(3) Uani 1 1 d .
C11 C 0.2733(2) 0.34109(15) 0.37756(12) 0.0251(3) Uani 1 1 d .
C12 C -0.2164(2) 0.32373(17) 0.18162(14) 0.0333(3) Uani 1 1 d .
H12A H -0.1815 0.3487 0.1099 0.050 Uiso 1 1 calc R
H12B H -0.3230 0.3847 0.2240 0.050 Uiso 1 1 calc R
H12C H -0.2753 0.2133 0.1590 0.050 Uiso 1 1 calc R
C13 C 0.0623(2) 0.07933(16) 0.22407(13) 0.0309(3) Uani 1 1 d .
H13A H -0.0865 0.0415 0.1884 0.037 Uiso 1 1 calc R
H13B H 0.0796 0.0332 0.2861 0.037 Uiso 1 1 calc R
C14 C 0.2217(3) 0.02482(18) 0.12641(16) 0.0454(4) Uani 1 1 d .
H14A H 0.2037 0.0688 0.0641 0.068 Uiso 1 1 calc R
H14B H 0.1931 -0.0883 0.0916 0.068 Uiso 1 1 calc R
H14C H 0.3692 0.0595 0.1617 0.068 Uiso 1 1 calc R
N1 N -0.05683(19) 0.64190(14) 0.15133(10) 0.0290(3) Uani 1 1 d .
N2 N 0.25817(19) 0.49680(13) 0.41267(10) 0.0258(3) Uani 1 1 d .
O1 O 0.40863(16) 0.28367(11) 0.41927(9) 0.0320(3) Uani 1 1 d .
H2B H 0.359(3) 0.573(2) 0.4668(15) 0.037(4) Uiso 1 1 d .

loop_
_atom_site_aniso_label
_atom_site_aniso_U_11
_atom_site_aniso_U_22
_atom_site_aniso_U_33
_atom_site_aniso_U_23
_atom_site_aniso_U_13
_atom_site_aniso_U_12
C1 0.0353(8) 0.0399(8) 0.0237(7) 0.0110(6) -0.0022(6) 0.0056(6)
C2 0.0287(8) 0.0430(9) 0.0360(8) 0.0187(7) -0.0071(6) 0.0043(6)
C3 0.0276(8) 0.0519(10) 0.0439(9) 0.0230(8) 0.0056(7) 0.0155(7)
C4 0.0305(8) 0.0409(8) 0.0290(7) 0.0153(6) 0.0060(6) 0.0128(6)
C5 0.0246(7) 0.0231(6) 0.0254(7) 0.0098(5) 0.0009(5) 0.0036(5)
C6 0.0238(7) 0.0256(7) 0.0227(6) 0.0082(5) 0.0019(5) 0.0054(5)
C7 0.0363(8) 0.0247(7) 0.0280(7) 0.0060(6) -0.0026(6) 0.0092(6)
C8 0.0241(6) 0.0247(7) 0.0207(6) 0.0080(5) -0.0012(5) 0.0034(5)
C9 0.0252(7) 0.0255(7) 0.0225(7) 0.0087(5) 0.0002(5) 0.0012(5)
C10 0.0297(7) 0.0232(7) 0.0224(6) 0.0084(5) -0.0005(5) 0.0006(5)
C11 0.0309(7) 0.0226(6) 0.0222(7) 0.0087(5) -0.0009(5) 0.0036(5)
C12 0.0289(7) 0.0293(7) 0.0373(8) 0.0090(6) -0.0074(6) -0.0018(6)
C13 0.0376(8) 0.0219(7) 0.0306(7) 0.0086(6) -0.0036(6) -0.0011(6)
C14 0.0532(10) 0.0256(8) 0.0491(10) 0.0036(7) 0.0103(8) 0.0037(7)
N1 0.0286(6) 0.0343(7) 0.0248(6) 0.0099(5) 0.0017(5) 0.0077(5)
N2 0.0315(6) 0.0206(6) 0.0238(6) 0.0061(5) -0.0074(5) 0.0032(5)
O1 0.0412(6) 0.0240(5) 0.0310(5) 0.0091(4) -0.0101(4) 0.0073(4)

loop_
_atom_type_symbol
_atom_type_description
_atom_type_scat_dispersion_real
_atom_type_scat_dispersion_imag
_atom_type_scat_source
C C 0.0033 0.0016 'International Tables Vol C Tables 4.2.6.8 and 6.1.1.4'
H H 0.0000 0.0000 'International Tables Vol C Tables 4.2.6.8 and 6.1.1.4'
N N 0.0061 0.0033 'International Tables Vol C Tables 4.2.6.8 and 6.1.1.4'
O O 0.0106 0.0060 'International Tables Vol C Tables 4.2.6.8 and 6.1.1.4'

loop_
_geom_angle_atom_site_label_1
_geom_angle_atom_site_label_2
_geom_angle_atom_site_label_3
_geom_angle
N1 C1 C2 123.95(14)
N1 C1 H1 118.0
C2 C1 H1 118.0
C1 C2 C3 118.38(14)
C1 C2 H2 120.8
C3 C2 H2 120.8
C2 C3 C4 119.08(14)
C2 C3 H3 120.5
C4 C3 H3 120.5
C3 C4 C5 118.93(13)
C3 C4 H4 120.5
C5 C4 H4 120.5
N1 C5 C4 122.26(13)
N1 C5 C6 116.31(11)
C4 C5 C6 121.42(12)
C8 C6 C5 120.89(12)
C8 C6 C7 122.91(12)
C5 C6 C7 116.17(11)
C6 C7 H7A 109.5
C6 C7 H7B 109.5
H7A C7 H7B 109.5
C6 C7 H7C 109.5
H7A C7 H7C 109.5
H7B C7 H7C 109.5
C6 C8 N2 123.91(12)
C6 C8 C9 130.51(13)
N2 C8 C9 105.56(11)
C10 C9 C8 108.16(12)
C10 C9 C12 125.61(12)
C8 C9 C12 126.02(12)
C9 C10 C11 108.38(12)
C9 C10 C13 130.39(13)
C11 C10 C13 121.24(12)
O1 C11 N2 125.97(13)
O1 C11 C10 127.21(12)
N2 C11 C10 106.82(12)
C9 C12 H12A 109.5
C9 C12 H12B 109.5
H12A C12 H12B 109.5
C9 C12 H12C 109.5
H12A C12 H12C 109.5
H12B C12 H12C 109.5
C10 C13 C14 112.46(12)
C10 C13 H13A 109.1
C14 C13 H13A 109.1
C10 C13 H13B 109.1
C14 C13 H13B 109.1
H13A C13 H13B 107.8
C13 C14 H14A 109.5
C13 C14 H14B 109.5
H14A C14 H14B 109.5
C13 C14 H14C 109.5
H14A C14 H14C 109.5
H14B C14 H14C 109.5
C1 N1 C5 117.35(12)
C11 N2 C8 110.97(11)
C11 N2 H2B 121.8(10)
C8 N2 H2B 126.7(10)

loop_
_geom_bond_atom_site_label_1
_geom_bond_atom_site_label_2
_geom_bond_distance
C1 N1 1.3388(18)
C1 C2 1.377(2)
C1 H1 0.9300
C2 C3 1.379(2)
C2 H2 0.9300
C3 C4 1.383(2)
C3 H3 0.9300
C4 C5 1.3926(19)
C4 H4 0.9300
C5 N1 1.3459(17)
C5 C6 1.4892(18)
C6 C8 1.3483(19)
C6 C7 1.5048(19)
C7 H7A 0.9600
C7 H7B 0.9600
C7 H7C 0.9600
C8 N2 1.4065(17)
C8 C9 1.4795(18)
C9 C10 1.3521(19)
C9 C12 1.4959(19)
C10 C11 1.4787(19)
C10 C13 1.4975(18)
C11 O1 1.2381(16)
C11 N2 1.3599(17)
C12 H12A 0.9600
C12 H12B 0.9600
C12 H12C 0.9600
C13 C14 1.517(2)
C13 H13A 0.9700
C13 H13B 0.9700
C14 H14A 0.9600
C14 H14B 0.9600
C14 H14C 0.9600
N2 H2B 0.911(18)
